data_2001335
loop_
_publ_author_name
'Davis, D. S.'
'Fronczek, F. R.'
'Gandour, R. D.'

_publ_section_title
;
 Ethynylenebis(2-methoxybenzene)
;
_journal_issue 10
_journal_name_full 'Acta Crystallographica Section C'
_journal_page_first 1833
_journal_page_last 1834
_journal_paper_doi 10.1107/S0108270193002732
_journal_volume 49
_journal_year 1993
_chemical_formula_sum 'C16 H14 O2'
_chemical_formula_weight 238.3
_symmetry_cell_setting orthorhombic
_symmetry_space_group_name_Hall '-P 2ac 2ab'
_symmetry_space_group_name_H-M 'P b c a'
_atom_type_scat_source IntTabIV
_cell_angle_alpha 90.
_cell_angle_beta 90.
_cell_angle_gamma 90.
_cell_formula_units_Z 4
_cell_length_a 12.4588(11)
_cell_length_b 7.8993(5)
_cell_length_c 13.222(2)
_cell_measurement_reflns_used 25
_cell_measurement_temperature 297
_cell_measurement_theta_max 30
_cell_measurement_theta_min 25
_cell_volume 1301.3(2)
_diffrn_measurement_device 'Enraf-Nonius CAD4'
_diffrn_measurement_method \w-2\q
_diffrn_radiation_type CuK\a
_diffrn_radiation_wavelength 1.54184
_diffrn_reflns_limit_h_max 15
_diffrn_reflns_limit_h_min 0
_diffrn_reflns_limit_k_max 9
_diffrn_reflns_limit_k_min 0
_diffrn_reflns_limit_l_max 16
_diffrn_reflns_limit_l_min 0
_diffrn_reflns_number 1336
_diffrn_reflns_theta_max 75
_diffrn_standards_decay_% <1
_diffrn_standards_interval_time 167
_diffrn_standards_number 3
_exptl_absorpt_coefficient_mu 0.60
_exptl_absorpt_correction_T_max 0.9918
_exptl_absorpt_correction_T_min 0.9294
_exptl_absorpt_correction_type empirical
_exptl_crystal_colour Colorless
_exptl_crystal_density_diffrn 1.216
_exptl_crystal_description Fragment
_exptl_crystal_size_max 0.48
_exptl_crystal_size_mid 0.42
_exptl_crystal_size_min 0.30
_refine_diff_density_max 0.17
_refine_diff_density_min -0.11
_refine_ls_extinction_coef 'g = 4.0(4) x 10^-6^ '
_refine_ls_extinction_method '(I + gI~c~)^-1^ applied to F~c~'
_refine_ls_goodness_of_fit_obs 4.054
_refine_ls_hydrogen_treatment refall
_refine_ls_number_parameters 111
_refine_ls_number_reflns 1154
_refine_ls_R_factor_obs 0.039
_refine_ls_shift/esd_max <0.01
_refine_ls_structure_factor_coef F
_refine_ls_weighting_details 'w = 4F~o~^2^[\s^2^(I) + (0.02F~o~^2^)^2^]^-1^'
_refine_ls_weighting_scheme calc
_refine_ls_wR_factor_obs 0.063
_reflns_number_observed 1154
_reflns_number_total 1336
_reflns_observed_criterion I>3\s(I)
_cod_data_source_file br1031.cif
_cod_data_source_block br1031_structure_1_of_1
_cod_depositor_comments
;
The following automatic conversions were performed:

'_refine_ls_weighting_scheme' value ' 4F~o~^2^[\s^2^(I) +
(0.02F~o~^2^)^2^]^-1^' was changed to 'calc'. New tag
'_refine_ls_weighting_details' was created. The value of the new tag
was set to 'w = 4F~o~^2^[\s^2^(I) + (0.02F~o~^2^)^2^]^-1^'.

Automatic conversion script
Id: cif_fix_values 3143 2015-03-26 13:38:13Z robertas 
;
_cod_original_cell_volume 1301.2(4)
_cod_database_code 2001335

loop_
_atom_site_label
_atom_site_fract_x
_atom_site_fract_y
_atom_site_fract_z
O1 .25708(8) .0650(2) .50833(7)
C1 .29800(10) .1342(2) .59400(9)
C2 .23840(10) .2183(2) .66680(10)
C3 .2885(2) .2812(2) .75200(10)
C4 .3975(2) .2638(2) .76520(10)
C5 .45720(10) .1826(2) .69300(10)
C6 .40930(10) .1170(2) .60610(9)
C7 .47220(10) .0340(2) .53066(9)
C8 .14330(10) .0608(3) .49750(10)
H2 .1570(10) .236(2) .6530(10)
H3 .246(2) .337(3) .804(2)
H4 .4340(10) .305(3) .834(2)
H5 .5360(10) .169(2) .7030(10)
H8a .1110(10) .009(2) .5590(10)
H8b .1280(10) -.006(3) .428(2)
H8c .119(2) .169(2) .4860(10)

loop_
_geom_angle_atom_site_label_1
_geom_angle_atom_site_label_2
_geom_angle_atom_site_label_3
_geom_angle
_geom_angle_publ_flag
C1 C2 H2 117.0(10) no
C3 C2 H2 123.0(10) no
C2 C3 H3 119.0(10) no
C4 C3 H3 120.0(10) no
C3 C4 H4 120.0(10) no
C5 C4 H4 120.0(10) no
C4 C5 H5 119.8(9) no
C1 O1 C8 117.80(10) yes
O1 C1 C2 124.80(10) yes
O1 C1 C6 115.30(10) yes
C2 C1 C6 119.80(10) yes
C1 C2 C3 119.80(10) yes
C2 C3 C4 121.0(2) yes
C6 C5 H5 119.2(9) no
O1 C8 H8a 109.0(10) no
O1 C8 H8b 106.0(10) no
O1 C8 H8c 109.0(10) no
H8a C8 H8b 115(2) no
H8a C8 H8c 113.0(10) no
H8b C8 H8c 104(2) no
C3 C4 C5 119.6(2) yes
C4 C5 C6 121.0(2) yes
C1 C6 C5 118.80(10) yes
C1 C6 C7 120.50(10) yes
C5 C6 C7 120.70(10) yes
C6 C7 C7' 177.80(10) yes

loop_
_geom_bond_atom_site_label_1
_geom_bond_atom_site_label_2
_geom_bond_distance
_geom_bond_publ_flag
O1 C1 1.357(2) yes
O1 C8 1.425(2) yes
C1 C2 1.386(2) yes
C1 C6 1.402(2) yes
C2 C3 1.380(2) yes
C2 H2 1.030(10) no
C3 H3 0.97(2) no
C4 H4 1.07(2) no
C5 H5 1.00(2) no
C3 C4 1.376(3) yes
C4 C5 1.370(2) yes
C5 C6 1.395(2) yes
C6 C7 1.428(2) yes
C7 C7' 1.194(2) yes
C8 H8a 0.99(2) no
C8 H8b 1.08(2) no
C8 H8c 0.92(2) no
